data_7215112
loop_
_publ_author_name
'Yi, Fei-Yan'
'Yang, Weiting'
'Sun, Zhong-Ming'

_publ_section_title
;
 Highly selective acetone fluorescent sensors based on microporous Cd(ii)
 metal--organic frameworks
;
_journal_issue 43
_journal_name_full 'Journal of Materials Chemistry'
_journal_page_first 23201
_journal_paper_doi 10.1039/c2jm35273g
_journal_volume 22
_journal_year 2012
_chemical_formula_sum 'C71 H79 Cd3 N5 O26'
_chemical_formula_weight 1755.59
_chemical_name_systematic
;
?
;
_space_group_IT_number 14
_symmetry_cell_setting monoclinic
_symmetry_space_group_name_Hall '-P 2ybc'
_symmetry_space_group_name_H-M 'P 1 21/c 1'
_atom_sites_solution_hydrogens geom
_atom_sites_solution_primary direct
_atom_sites_solution_secondary difmap
_audit_creation_method SHELXL-97
_cell_angle_alpha 90.00
_cell_angle_beta 97.685(4)
_cell_angle_gamma 90.00
_cell_formula_units_Z 4
_cell_length_a 24.373(6)
_cell_length_b 11.367(3)
_cell_length_c 36.596(10)
_cell_measurement_temperature 273(2)
_cell_volume 10048(5)
_computing_structure_refinement 'SHELXL-97 (Sheldrick, 1997)'
_computing_structure_solution 'SHELXS-97 (Sheldrick, 1990)'
_diffrn_ambient_temperature 273(2)
_diffrn_measured_fraction_theta_full 0.996
_diffrn_measured_fraction_theta_max 0.996
_diffrn_radiation_monochromator graphite
_diffrn_radiation_source 'fine-focus sealed tube'
_diffrn_radiation_type MoK\a
_diffrn_radiation_wavelength 0.71073
_diffrn_reflns_av_R_equivalents 0.0483
_diffrn_reflns_av_sigmaI/netI 0.0611
_diffrn_reflns_limit_h_max 30
_diffrn_reflns_limit_h_min -23
_diffrn_reflns_limit_k_max 11
_diffrn_reflns_limit_k_min -14
_diffrn_reflns_limit_l_max 45
_diffrn_reflns_limit_l_min -42
_diffrn_reflns_number 53896
_diffrn_reflns_theta_full 26.09
_diffrn_reflns_theta_max 26.09
_diffrn_reflns_theta_min 1.88
_exptl_absorpt_coefficient_mu 0.691
_exptl_absorpt_correction_T_max 0.7453
_exptl_absorpt_correction_T_min 0.5551
_exptl_crystal_colour colorless
_exptl_crystal_density_diffrn 1.161
_exptl_crystal_density_method 'not measured'
_exptl_crystal_description brick
_exptl_crystal_F_000 3568
_exptl_crystal_size_max 0.40
_exptl_crystal_size_mid 0.35
_exptl_crystal_size_min 0.32
_refine_diff_density_max 1.375
_refine_diff_density_min -0.948
_refine_diff_density_rms 0.153
_refine_ls_extinction_method none
_refine_ls_goodness_of_fit_ref 1.041
_refine_ls_hydrogen_treatment constr
_refine_ls_matrix_type full
_refine_ls_number_parameters 860
_refine_ls_number_reflns 19841
_refine_ls_number_restraints 0
_refine_ls_restrained_S_all 1.041
_refine_ls_R_factor_all 0.1072
_refine_ls_R_factor_gt 0.0775
_refine_ls_shift/su_max 0.069
_refine_ls_shift/su_mean 0.002
_refine_ls_structure_factor_coef Fsqd
_refine_ls_weighting_details 'calc w=1/[\s^2^(Fo^2^)+(0.1343P)^2^+31.8335P] where P=(Fo^2^+2Fc^2^)/3'
_refine_ls_weighting_scheme calc
_refine_ls_wR_factor_gt 0.2250
_refine_ls_wR_factor_ref 0.2469
_reflns_number_gt 14244
_reflns_number_total 19841
_reflns_threshold_expression >2sigma(I)
_cod_data_source_file c2jm35273g.txt
_cod_data_source_block 1
_cod_original_sg_symbol_H-M P21/c
_cod_database_code 7215112

loop_
_symmetry_equiv_pos_as_xyz
'x, y, z'
'-x, y+1/2, -z+1/2'
'-x, -y, -z'
'x, -y-1/2, z-1/2'

loop_
_atom_site_label
_atom_site_type_symbol
_atom_site_fract_x
_atom_site_fract_y
_atom_site_fract_z
_atom_site_U_iso_or_equiv
_atom_site_adp_type
_atom_site_occupancy
_atom_site_symmetry_multiplicity
_atom_site_calc_flag
_atom_site_refinement_flags
Cd1 Cd 0.327551(19) 0.64314(4) 1.157921(13) 0.03624(15) Uani 1 1 d .
Cd2 Cd 0.28370(2) 0.36729(4) 1.118633(13) 0.03764(15) Uani 1 1 d .
Cd3 Cd 0.29894(3) 0.08209(5) 1.091422(16) 0.05145(18) Uani 1 1 d .
N1 N 0.4968(3) 0.7790(8) 1.1547(3) 0.092(3) Uani 1 1 d .
N2 N 0.1756(6) -0.2075(14) 1.0509(5) 0.151(5) Uani 1 1 d .
N3 N 0.5018(4) 0.4906(9) 0.2556(3) 0.090(3) Uani 1 1 d .
N4 N 0.2760(8) 0.8194(16) 0.7826(5) 0.166(6) Uiso 1 1 d .
N5 N 0.321(3) 0.095(5) 0.9179(19) 0.50(4) Uiso 1 1 d .
O1 O 0.21010(19) 0.4741(5) 0.85189(16) 0.0563(14) Uani 1 1 d .
O1W O 0.3507(4) -0.0578(7) 1.0705(3) 0.114(3) Uani 1 1 d .
O2W O 0.3264(2) 0.8281(5) 1.18143(17) 0.0593(15) Uani 1 1 d .
O2 O 0.2987(3) 0.5763(5) 0.92644(14) 0.0669(17) Uani 1 1 d .
O3 O 0.40532(19) 0.5341(5) 0.87620(16) 0.0525(13) Uani 1 1 d .
O4 O 0.3199(2) 0.4158(4) 0.80996(13) 0.0539(13) Uani 1 1 d .
O5 O 0.1182(3) 0.3962(6) 0.90041(15) 0.0745(19) Uani 1 1 d .
O6 O 0.0184(2) 0.3774(5) 0.82430(18) 0.0643(16) Uani 1 1 d .
O7 O 0.1196(3) 0.4360(6) 0.77091(16) 0.075(2) Uani 1 1 d .
O8 O 0.3231(3) 0.7297(5) 1.09430(14) 0.0573(14) Uani 1 1 d .
O9 O 0.3239(2) 0.5405(4) 1.10207(12) 0.0440(11) Uani 1 1 d .
O10 O 0.6471(2) 0.7476(6) 0.90124(16) 0.0619(16) Uani 1 1 d .
O11 O 0.6030(3) 0.8930(7) 0.8693(2) 0.093(2) Uani 1 1 d .
O12 O 0.3337(2) -0.0358(5) 0.70987(14) 0.0565(14) Uani 1 1 d .
O13 O 0.3446(2) 0.1062(5) 0.66968(13) 0.0543(14) Uani 1 1 d .
O14 O 0.2330(3) 0.3466(6) 1.06427(15) 0.0637(16) Uani 1 1 d .
O15 O 0.2561(4) 0.1740(7) 1.04263(19) 0.092(2) Uani 1 1 d .
O16 O -0.2197(2) 0.5459(5) 0.85295(17) 0.0604(15) Uani 1 1 d .
O17 O -0.2347(2) 0.3526(5) 0.84563(17) 0.0582(14) Uani 1 1 d .
O18 O 0.2477(3) 0.3111(5) 0.63578(16) 0.0620(15) Uani 1 1 d .
O19 O 0.2675(3) 0.4970(5) 0.64273(15) 0.0591(15) Uani 1 1 d .
O20 O 0.4220(2) 0.6686(6) 1.16325(18) 0.0630(15) Uani 1 1 d .
O21 O 0.2301(6) -0.0538(12) 1.0618(3) 0.162(5) Uani 1 1 d .
O22 O 0.5830(3) 0.3968(8) 0.2728(3) 0.107(3) Uani 1 1 d .
O23 O 0.3255(9) 0.8724(17) 0.8312(6) 0.246(8) Uiso 1 1 d .
O24 O 0.3548(14) -0.002(3) 0.9901(11) 0.404(18) Uiso 1 1 d .
C1 C 0.2527(3) 0.5569(6) 0.8513(2) 0.0418(16) Uani 1 1 d .
H1A H 0.2455 0.6253 0.8658 0.050 Uiso 1 1 calc R
H1B H 0.2546 0.5823 0.8262 0.050 Uiso 1 1 calc R
C2 C 0.3073(3) 0.5000(6) 0.86739(18) 0.0367(14) Uani 1 1 d .
C3 C 0.3074(3) 0.4695(6) 0.90796(18) 0.0441(16) Uani 1 1 d .
H3A H 0.2782 0.4138 0.9108 0.053 Uiso 1 1 calc R
H3B H 0.3426 0.4348 0.9180 0.053 Uiso 1 1 calc R
C4 C 0.3539(3) 0.5864(6) 0.8628(2) 0.0415(15) Uani 1 1 d .
H4A H 0.3530 0.6066 0.8370 0.050 Uiso 1 1 calc R
H4B H 0.3489 0.6579 0.8765 0.050 Uiso 1 1 calc R
C5 C 0.3155(3) 0.3852(6) 0.84720(19) 0.0420(16) Uani 1 1 d .
H5A H 0.3490 0.3458 0.8583 0.050 Uiso 1 1 calc R
H5B H 0.2843 0.3329 0.8483 0.050 Uiso 1 1 calc R
C6 C 0.1565(3) 0.5214(8) 0.8429(2) 0.056(2) Uani 1 1 d .
H6A H 0.1551 0.5712 0.8213 0.067 Uiso 1 1 calc R
H6B H 0.1469 0.5686 0.8632 0.067 Uiso 1 1 calc R
C7 C 0.1159(3) 0.4191(7) 0.8353(2) 0.0453(17) Uani 1 1 d .
C8 C 0.1237(3) 0.3317(8) 0.8675(2) 0.055(2) Uani 1 1 d .
H8A H 0.0960 0.2701 0.8638 0.066 Uiso 1 1 calc R
H8B H 0.1601 0.2957 0.8694 0.066 Uiso 1 1 calc R
C9 C 0.0573(3) 0.4712(8) 0.8311(2) 0.0508(18) Uani 1 1 d .
H9A H 0.0515 0.5127 0.8534 0.061 Uiso 1 1 calc R
H9B H 0.0525 0.5265 0.8107 0.061 Uiso 1 1 calc R
C10 C 0.1256(3) 0.3531(7) 0.8005(2) 0.0521(19) Uani 1 1 d .
H10A H 0.1624 0.3193 0.8035 0.063 Uiso 1 1 calc R
H10B H 0.0988 0.2900 0.7955 0.063 Uiso 1 1 calc R
C11 C 0.3053(3) 0.5802(7) 0.96410(19) 0.0495(18) Uani 1 1 d .
C12 C 0.2944(5) 0.6877(8) 0.9788(2) 0.080(3) Uani 1 1 d .
H12A H 0.2828 0.7502 0.9632 0.095 Uiso 1 1 calc R
C13 C 0.3006(5) 0.7033(7) 1.0167(2) 0.074(3) Uani 1 1 d .
H13A H 0.2942 0.7771 1.0263 0.089 Uiso 1 1 calc R
C14 C 0.3161(3) 0.6112(6) 1.04055(19) 0.0458(17) Uani 1 1 d .
C15 C 0.3251(3) 0.5020(6) 1.02511(19) 0.0459(17) Uani 1 1 d .
H15A H 0.3350 0.4383 1.0406 0.055 Uiso 1 1 calc R
C16 C 0.3199(3) 0.4862(7) 0.9875(2) 0.0475(17) Uani 1 1 d .
H16A H 0.3261 0.4125 0.9778 0.057 Uiso 1 1 calc R
C17 C 0.3214(3) 0.6289(6) 1.08100(19) 0.0377(15) Uani 1 1 d .
C18 C 0.4512(3) 0.6012(7) 0.8757(2) 0.0479(17) Uani 1 1 d .
C19 C 0.4515(3) 0.7158(7) 0.8637(2) 0.059(2) Uani 1 1 d .
H19A H 0.4185 0.7523 0.8543 0.070 Uiso 1 1 calc R
C20 C 0.5012(3) 0.7769(8) 0.8658(3) 0.060(2) Uani 1 1 d .
H20A H 0.5008 0.8554 0.8585 0.071 Uiso 1 1 calc R
C21 C 0.5517(3) 0.7232(7) 0.8785(2) 0.0505(18) Uani 1 1 d .
C22 C 0.5511(3) 0.6054(8) 0.8889(3) 0.060(2) Uani 1 1 d .
H22A H 0.5842 0.5672 0.8970 0.072 Uiso 1 1 calc R
C23 C 0.5018(3) 0.5450(7) 0.8875(3) 0.059(2) Uani 1 1 d .
H23A H 0.5021 0.4663 0.8945 0.070 Uiso 1 1 calc R
C24 C 0.6036(3) 0.7903(9) 0.8820(3) 0.062(2) Uani 1 1 d .
C25 C 0.3243(3) 0.3267(6) 0.78498(19) 0.0431(16) Uani 1 1 d .
C26 C 0.3188(4) 0.2085(7) 0.79268(19) 0.0524(19) Uani 1 1 d .
H26A H 0.3123 0.1843 0.8160 0.063 Uiso 1 1 calc R
C27 C 0.3231(4) 0.1266(7) 0.7653(2) 0.0516(19) Uani 1 1 d .
H27A H 0.3180 0.0473 0.7700 0.062 Uiso 1 1 calc R
C28 C 0.3348(3) 0.1607(7) 0.73100(19) 0.0426(16) Uani 1 1 d .
C29 C 0.3415(3) 0.2789(7) 0.72422(18) 0.0463(17) Uani 1 1 d .
H29A H 0.3499 0.3027 0.7013 0.056 Uiso 1 1 calc R
C30 C 0.3360(3) 0.3618(7) 0.75064(19) 0.0481(17) Uani 1 1 d .
H30A H 0.3401 0.4412 0.7455 0.058 Uiso 1 1 calc R
C31 C 0.3373(3) 0.0708(7) 0.70137(19) 0.0409(16) Uani 1 1 d .
C32 C 0.1463(4) 0.3599(9) 0.9328(2) 0.060(2) Uani 1 1 d .
C33 C 0.1526(5) 0.4418(9) 0.9612(3) 0.080(3) Uani 1 1 d .
H33A H 0.1377 0.5168 0.9572 0.096 Uiso 1 1 calc R
C34 C 0.1808(5) 0.4129(9) 0.9950(2) 0.075(3) Uani 1 1 d .
H34A H 0.1858 0.4700 1.0134 0.090 Uiso 1 1 calc R
C35 C 0.2020(4) 0.3020(9) 1.0026(2) 0.059(2) Uani 1 1 d .
C36 C 0.1956(5) 0.2198(9) 0.9746(3) 0.079(3) Uani 1 1 d .
H36A H 0.2099 0.1445 0.9789 0.095 Uiso 1 1 calc R
C37 C 0.1669(5) 0.2495(10) 0.9387(3) 0.084(3) Uani 1 1 d .
H37A H 0.1625 0.1939 0.9199 0.101 Uiso 1 1 calc R
C38 C 0.2331(4) 0.2727(8) 1.0396(2) 0.059(2) Uani 1 1 d .
C39 C -0.0364(3) 0.4008(8) 0.8283(2) 0.053(2) Uani 1 1 d .
C40 C -0.0700(3) 0.3048(8) 0.8278(3) 0.066(3) Uani 1 1 d .
H40A H -0.0560 0.2304 0.8237 0.079 Uiso 1 1 calc R
C41 C -0.1239(3) 0.3174(8) 0.8333(3) 0.067(3) Uani 1 1 d .
H41A H -0.1462 0.2510 0.8331 0.081 Uiso 1 1 calc R
C42 C -0.1462(3) 0.4272(7) 0.8390(2) 0.0453(17) Uani 1 1 d .
C43 C -0.1113(3) 0.5233(8) 0.8385(3) 0.062(2) Uani 1 1 d .
H43A H -0.1249 0.5980 0.8424 0.075 Uiso 1 1 calc R
C44 C -0.0574(3) 0.5115(8) 0.8324(3) 0.063(2) Uani 1 1 d .
H44A H -0.0352 0.5776 0.8311 0.075 Uiso 1 1 calc R
C45 C -0.2048(3) 0.4438(7) 0.8463(2) 0.0467(17) Uani 1 1 d .
C46 C 0.1509(3) 0.4206(8) 0.7426(2) 0.055(2) Uani 1 1 d .
C47 C 0.1653(4) 0.5253(8) 0.7259(2) 0.067(2) Uani 1 1 d .
H47A H 0.1541 0.5979 0.7340 0.080 Uiso 1 1 calc R
C48 C 0.1966(4) 0.5177(7) 0.6971(2) 0.060(2) Uani 1 1 d .
H48A H 0.2073 0.5863 0.6861 0.072 Uiso 1 1 calc R
C49 C 0.2122(3) 0.4109(7) 0.68442(19) 0.0426(16) Uani 1 1 d .
C50 C 0.1968(3) 0.3072(7) 0.7005(2) 0.0497(18) Uani 1 1 d .
H50A H 0.2065 0.2346 0.6916 0.060 Uiso 1 1 calc R
C51 C 0.1662(3) 0.3140(8) 0.7303(2) 0.056(2) Uani 1 1 d .
H51A H 0.1564 0.2455 0.7417 0.068 Uiso 1 1 calc R
C52 C 0.2456(3) 0.4047(7) 0.65228(19) 0.0437(16) Uani 1 1 d .
C53 C 0.4431(4) 0.7500(10) 1.1492(3) 0.075(3) Uani 1 1 d .
H53A H 0.4199 0.7969 1.1331 0.090 Uiso 1 1 calc R
C54 C 0.5352(5) 0.7068(15) 1.1814(5) 0.153(7) Uani 1 1 d .
H54A H 0.5148 0.6442 1.1910 0.230 Uiso 1 1 calc R
H54B H 0.5513 0.7559 1.2014 0.230 Uiso 1 1 calc R
H54C H 0.5640 0.6743 1.1690 0.230 Uiso 1 1 calc R
C55 C 0.5158(7) 0.8804(15) 1.1360(5) 0.161(8) Uani 1 1 d .
H55A H 0.4852 0.9151 1.1205 0.241 Uiso 1 1 calc R
H55B H 0.5435 0.8563 1.1212 0.241 Uiso 1 1 calc R
H55C H 0.5314 0.9371 1.1539 0.241 Uiso 1 1 calc R
C56 C 0.2092(8) -0.1432(15) 1.0729(6) 0.142(7) Uani 1 1 d .
H56A H 0.2175 -0.1649 1.0975 0.170 Uiso 1 1 calc R
C57 C 0.1609(12) -0.185(3) 1.0112(7) 0.289(19) Uani 1 1 d .
H57A H 0.1715 -0.1067 1.0056 0.434 Uiso 1 1 calc R
H57B H 0.1217 -0.1944 1.0046 0.434 Uiso 1 1 calc R
H57C H 0.1800 -0.2404 0.9975 0.434 Uiso 1 1 calc R
C58 C 0.1634(10) -0.316(2) 1.0633(7) 0.210(11) Uani 1 1 d .
H58A H 0.1759 -0.3209 1.0892 0.315 Uiso 1 1 calc R
H58B H 0.1815 -0.3746 1.0505 0.315 Uiso 1 1 calc R
H58C H 0.1241 -0.3277 1.0589 0.315 Uiso 1 1 calc R
C59 C 0.5495(5) 0.4748(12) 0.2783(3) 0.095(4) Uani 1 1 d .
C60 C 0.4596(6) 0.5779(15) 0.2644(5) 0.133(6) Uani 1 1 d .
C61 C 0.4848(5) 0.4153(13) 0.2231(4) 0.110(4) Uani 1 1 d .
C62 C 0.2657(14) 0.882(3) 0.8146(9) 0.235(12) Uiso 1 1 d .
C63 C 0.3191(15) 0.765(3) 0.7719(9) 0.263(14) Uiso 1 1 d .
C64 C 0.2275(15) 0.850(3) 0.7569(10) 0.264(14) Uiso 1 1 d .
C65 C 0.3766(19) -0.038(4) 0.9272(13) 0.34(2) Uiso 1 1 d .
C66 C 0.336(2) 0.056(5) 0.951(2) 0.38(3) Uiso 1 1 d .
C67 C 0.4326(19) 0.291(4) 0.9518(12) 0.35(2) Uiso 1 1 d .

loop_
_atom_site_aniso_label
_atom_site_aniso_U_11
_atom_site_aniso_U_22
_atom_site_aniso_U_33
_atom_site_aniso_U_23
_atom_site_aniso_U_13
_atom_site_aniso_U_12
Cd1 0.0340(3) 0.0406(3) 0.0343(3) 0.0014(2) 0.00515(19) -0.0008(2)
Cd2 0.0396(3) 0.0383(3) 0.0356(3) 0.0002(2) 0.0069(2) 0.0001(2)
Cd3 0.0639(4) 0.0423(3) 0.0523(3) 0.0041(2) 0.0232(3) 0.0052(3)
N1 0.051(5) 0.087(6) 0.145(9) -0.029(6) 0.040(5) -0.027(4)
N2 0.151(12) 0.132(11) 0.161(13) 0.000(10) -0.015(10) -0.074(10)
N3 0.083(6) 0.097(7) 0.086(6) 0.022(5) -0.004(5) 0.007(5)
O1 0.026(2) 0.065(3) 0.077(4) 0.004(3) 0.004(2) -0.004(2)
O1W 0.141(8) 0.083(5) 0.125(7) -0.015(5) 0.045(6) 0.014(5)
O2W 0.060(3) 0.041(3) 0.073(4) -0.012(3) -0.003(3) 0.007(3)
O2 0.112(5) 0.057(4) 0.032(3) -0.005(2) 0.012(3) 0.025(3)
O3 0.028(2) 0.054(3) 0.074(4) 0.008(3) 0.004(2) -0.002(2)
O4 0.082(4) 0.046(3) 0.037(3) -0.006(2) 0.021(3) -0.001(3)
O5 0.074(4) 0.109(5) 0.039(3) -0.002(3) 0.001(3) 0.026(4)
O6 0.030(3) 0.074(4) 0.091(4) -0.027(3) 0.015(3) -0.001(3)
O7 0.073(4) 0.106(5) 0.053(3) 0.021(3) 0.033(3) 0.042(4)
O8 0.087(4) 0.046(3) 0.038(3) -0.005(2) 0.007(3) 0.004(3)
O9 0.052(3) 0.046(3) 0.034(2) 0.002(2) 0.007(2) -0.006(2)
O10 0.030(3) 0.090(4) 0.068(4) -0.027(3) 0.012(2) -0.001(3)
O11 0.067(4) 0.074(5) 0.135(7) -0.002(5) 0.012(4) -0.031(4)
O12 0.071(4) 0.051(3) 0.047(3) -0.014(3) 0.004(3) 0.004(3)
O13 0.049(3) 0.081(4) 0.033(3) -0.012(3) 0.003(2) 0.005(3)
O14 0.069(4) 0.075(4) 0.043(3) -0.004(3) -0.008(3) -0.010(3)
O15 0.122(6) 0.085(5) 0.060(4) -0.004(4) -0.026(4) 0.005(5)
O16 0.040(3) 0.060(4) 0.085(4) -0.010(3) 0.024(3) 0.009(3)
O17 0.034(3) 0.061(4) 0.081(4) 0.000(3) 0.012(3) 0.001(3)
O18 0.076(4) 0.049(3) 0.067(4) -0.015(3) 0.033(3) -0.003(3)
O19 0.082(4) 0.045(3) 0.057(3) -0.001(3) 0.033(3) -0.003(3)
O20 0.038(3) 0.068(4) 0.083(4) -0.001(3) 0.003(3) -0.003(3)
O21 0.199(13) 0.145(10) 0.143(10) -0.010(8) 0.033(9) -0.066(9)
O22 0.072(5) 0.106(6) 0.133(8) 0.035(5) -0.021(5) 0.011(5)
C1 0.029(3) 0.052(4) 0.045(4) -0.002(3) 0.007(3) -0.003(3)
C2 0.027(3) 0.047(4) 0.037(3) -0.003(3) 0.006(3) -0.002(3)
C3 0.049(4) 0.048(4) 0.036(4) -0.009(3) 0.009(3) 0.004(3)
C4 0.034(3) 0.048(4) 0.043(4) -0.003(3) 0.004(3) -0.001(3)
C5 0.045(4) 0.045(4) 0.037(4) -0.009(3) 0.010(3) -0.005(3)
C6 0.029(4) 0.069(5) 0.069(5) -0.006(4) 0.003(3) 0.001(4)
C7 0.025(3) 0.063(5) 0.049(4) 0.002(4) 0.007(3) -0.002(3)
C8 0.051(4) 0.072(5) 0.042(4) -0.002(4) 0.007(3) 0.008(4)
C9 0.036(4) 0.070(5) 0.048(4) -0.003(4) 0.009(3) -0.002(4)
C10 0.041(4) 0.067(5) 0.051(4) 0.005(4) 0.015(3) 0.011(4)
C11 0.064(5) 0.056(5) 0.028(3) -0.005(3) 0.009(3) 0.001(4)
C12 0.155(10) 0.051(5) 0.034(4) 0.008(4) 0.014(5) 0.024(6)
C13 0.141(9) 0.041(5) 0.041(5) -0.002(4) 0.010(5) 0.026(5)
C14 0.061(5) 0.042(4) 0.035(4) 0.004(3) 0.008(3) -0.003(3)
C15 0.063(5) 0.038(4) 0.038(4) 0.002(3) 0.013(3) 0.004(3)
C16 0.059(5) 0.041(4) 0.045(4) -0.008(3) 0.014(3) 0.000(3)
C17 0.034(3) 0.042(4) 0.039(4) 0.006(3) 0.011(3) 0.000(3)
C18 0.038(4) 0.054(5) 0.052(4) -0.003(4) 0.008(3) 0.001(3)
C19 0.040(4) 0.057(5) 0.076(6) 0.012(4) -0.006(4) -0.005(4)
C20 0.044(4) 0.050(5) 0.083(6) 0.010(4) 0.002(4) 0.002(4)
C21 0.030(4) 0.060(5) 0.061(5) -0.007(4) 0.005(3) -0.001(3)
C22 0.037(4) 0.063(5) 0.081(6) -0.003(4) 0.007(4) 0.012(4)
C23 0.034(4) 0.048(5) 0.095(7) 0.004(4) 0.013(4) 0.005(3)
C24 0.031(4) 0.068(6) 0.089(6) -0.022(5) 0.018(4) -0.004(4)
C25 0.050(4) 0.045(4) 0.035(4) -0.007(3) 0.010(3) 0.002(3)
C26 0.077(5) 0.053(5) 0.030(4) -0.002(3) 0.017(3) -0.004(4)
C27 0.070(5) 0.043(4) 0.044(4) -0.002(3) 0.016(4) 0.000(4)
C28 0.042(4) 0.051(4) 0.035(4) -0.004(3) 0.003(3) 0.004(3)
C29 0.056(4) 0.055(5) 0.028(3) -0.002(3) 0.010(3) 0.002(4)
C30 0.062(5) 0.047(4) 0.035(4) 0.001(3) 0.008(3) -0.002(4)
C31 0.035(4) 0.050(4) 0.037(4) -0.008(3) -0.001(3) 0.003(3)
C32 0.058(5) 0.084(6) 0.037(4) -0.005(4) 0.000(3) 0.004(5)
C33 0.108(8) 0.072(6) 0.055(5) -0.001(5) -0.004(5) 0.025(6)
C34 0.103(8) 0.074(6) 0.044(5) -0.010(4) -0.008(5) 0.018(6)
C35 0.059(5) 0.078(6) 0.038(4) -0.004(4) -0.003(3) -0.016(5)
C36 0.107(8) 0.070(6) 0.055(5) 0.002(5) -0.012(5) -0.007(6)
C37 0.111(9) 0.082(7) 0.053(6) -0.009(5) -0.016(5) 0.003(6)
C38 0.062(5) 0.061(5) 0.051(5) -0.002(4) 0.002(4) -0.017(4)
C39 0.031(4) 0.072(5) 0.057(5) -0.014(4) 0.010(3) 0.003(4)
C40 0.035(4) 0.059(5) 0.103(7) -0.030(5) 0.009(4) 0.001(4)
C41 0.032(4) 0.059(5) 0.111(8) -0.022(5) 0.014(4) -0.008(4)
C42 0.027(3) 0.057(5) 0.052(4) -0.003(3) 0.007(3) -0.001(3)
C43 0.045(4) 0.053(5) 0.089(7) -0.001(4) 0.011(4) 0.008(4)
C44 0.032(4) 0.056(5) 0.102(7) -0.001(5) 0.016(4) -0.005(4)
C45 0.039(4) 0.056(5) 0.044(4) 0.000(3) 0.004(3) 0.000(4)
C46 0.051(4) 0.075(6) 0.042(4) 0.006(4) 0.017(3) 0.020(4)
C47 0.081(6) 0.063(5) 0.064(5) -0.001(4) 0.035(5) 0.021(5)
C48 0.079(6) 0.045(4) 0.061(5) 0.006(4) 0.029(4) 0.016(4)
C49 0.039(4) 0.051(4) 0.039(4) -0.002(3) 0.009(3) 0.005(3)
C50 0.051(4) 0.047(4) 0.055(5) -0.002(4) 0.019(4) -0.001(4)
C51 0.064(5) 0.058(5) 0.052(5) 0.006(4) 0.023(4) -0.004(4)
C52 0.052(4) 0.044(4) 0.035(4) -0.002(3) 0.004(3) 0.009(3)
C53 0.051(5) 0.084(7) 0.090(7) -0.012(6) 0.012(5) 0.000(5)
C54 0.048(7) 0.141(13) 0.26(2) -0.020(14) -0.023(9) 0.000(8)
C55 0.161(16) 0.141(14) 0.200(19) -0.024(13) 0.097(15) -0.084(12)
C56 0.136(14) 0.121(13) 0.159(16) 0.017(11) -0.016(12) -0.047(11)
C57 0.23(3) 0.49(6) 0.14(2) 0.10(3) -0.011(18) 0.07(3)
C58 0.18(2) 0.17(2) 0.27(3) 0.01(2) 0.00(2) -0.051(18)
C59 0.061(6) 0.113(9) 0.105(9) 0.053(8) -0.015(6) -0.003(7)
C60 0.104(10) 0.151(14) 0.139(13) -0.019(10) 0.002(9) 0.060(10)
C61 0.093(9) 0.128(11) 0.101(10) -0.019(8) -0.023(7) 0.003(8)

loop_
_atom_type_symbol
_atom_type_description
_atom_type_scat_dispersion_real
_atom_type_scat_dispersion_imag
_atom_type_scat_source
C C 0.0033 0.0016 'International Tables Vol C Tables 4.2.6.8 and 6.1.1.4'
H H 0.0000 0.0000 'International Tables Vol C Tables 4.2.6.8 and 6.1.1.4'
N N 0.0061 0.0033 'International Tables Vol C Tables 4.2.6.8 and 6.1.1.4'
O O 0.0106 0.0060 'International Tables Vol C Tables 4.2.6.8 and 6.1.1.4'
Cd Cd -0.8075 1.2024 'International Tables Vol C Tables 4.2.6.8 and 6.1.1.4'

loop_
_geom_angle_atom_site_label_1
_geom_angle_atom_site_label_2
_geom_angle_atom_site_label_3
_geom_angle
_geom_angle_site_symmetry_1
_geom_angle_site_symmetry_3
O12 Cd1 O17 90.7(2) 4_566 3_567
O12 Cd1 O2W 100.6(2) 4_566 .
O17 Cd1 O2W 86.5(2) 3_567 .
O12 Cd1 O20 92.5(2) 4_566 .
O17 Cd1 O20 171.4(2) 3_567 .
O2W Cd1 O20 85.1(2) . .
O12 Cd1 O9 117.24(19) 4_566 .
O17 Cd1 O9 92.3(2) 3_567 .
O2W Cd1 O9 142.1(2) . .
O20 Cd1 O9 93.3(2) . .
O12 Cd1 O8 170.01(19) 4_566 .
O17 Cd1 O8 91.1(2) 3_567 .
O2W Cd1 O8 89.3(2) . .
O20 Cd1 O8 87.0(2) . .
O9 Cd1 O8 52.87(17) . .
O14 Cd2 O16 97.2(2) . 3_567
O14 Cd2 O13 172.4(2) . 4_566
O16 Cd2 O13 88.8(2) 3_567 4_566
O14 Cd2 O9 93.5(2) . .
O16 Cd2 O9 95.4(2) 3_567 .
O13 Cd2 O9 81.25(19) 4_566 .
O14 Cd2 O10 90.0(2) . 3_667
O16 Cd2 O10 168.9(2) 3_567 3_667
O13 Cd2 O10 84.8(2) 4_566 3_667
O9 Cd2 O10 92.6(2) . 3_667
O14 Cd2 O18 87.9(2) . 4_566
O16 Cd2 O18 87.0(2) 3_567 4_566
O13 Cd2 O18 97.1(2) 4_566 4_566
O9 Cd2 O18 177.1(2) . 4_566
O10 Cd2 O18 84.9(2) 3_667 4_566
O14 Cd2 Cd3 72.95(17) . .
O16 Cd2 Cd3 131.87(16) 3_567 .
O13 Cd2 Cd3 106.47(16) 4_566 .
O9 Cd2 Cd3 131.46(12) . .
O10 Cd2 Cd3 42.81(15) 3_667 .
O18 Cd2 Cd3 46.67(14) 4_566 .
O15 Cd3 O1W 106.7(3) . .
O15 Cd3 O19 132.2(3) . 4_566
O1W Cd3 O19 105.5(3) . 4_566
O15 Cd3 O10 84.2(3) . 3_667
O1W Cd3 O10 107.2(3) . 3_667
O19 Cd3 O10 118.2(2) 4_566 3_667
O15 Cd3 O21 73.5(4) . .
O1W Cd3 O21 77.3(4) . .
O19 Cd3 O21 80.3(3) 4_566 .
O10 Cd3 O21 157.5(4) 3_667 .
O15 Cd3 O18 94.2(3) . 4_566
O1W Cd3 O18 158.1(3) . 4_566
O19 Cd3 O18 53.76(18) 4_566 4_566
O10 Cd3 O18 81.07(18) 3_667 4_566
O21 Cd3 O18 103.0(4) . 4_566
O15 Cd3 O11 133.4(3) . 3_667
O1W Cd3 O11 75.6(3) . 3_667
O19 Cd3 O11 88.5(2) 4_566 3_667
O10 Cd3 O11 52.6(2) 3_667 3_667
O21 Cd3 O11 146.6(4) . 3_667
O18 Cd3 O11 95.1(2) 4_566 3_667
O15 Cd3 C52 114.1(3) . 4_566
O1W Cd3 C52 132.4(3) . 4_566
O19 Cd3 C52 27.08(19) 4_566 4_566
O10 Cd3 C52 100.5(2) 3_667 4_566
O21 Cd3 C52 91.4(3) . 4_566
O18 Cd3 C52 26.7(2) 4_566 4_566
O11 Cd3 C52 92.6(2) 3_667 4_566
O15 Cd3 Cd2 74.3(2) . .
O1W Cd3 Cd2 149.7(3) . .
O19 Cd3 Cd2 94.09(14) 4_566 .
O10 Cd3 Cd2 42.56(12) 3_667 .
O21 Cd3 Cd2 129.6(4) . .
O18 Cd3 Cd2 42.82(13) 4_566 .
O11 Cd3 Cd2 82.26(18) 3_667 .
C52 Cd3 Cd2 68.20(16) 4_566 .
C53 N1 C55 119.6(13) . .
C53 N1 C54 118.3(10) . .
C55 N1 C54 122.1(12) . .
C56 N2 C58 116.8(19) . .
C56 N2 C57 125(2) . .
C58 N2 C57 117(2) . .
C59 N3 C61 123.0(11) . .
C59 N3 C60 121.0(12) . .
C61 N3 C60 115.6(10) . .
C63 N4 C62 136(3) . .
C63 N4 C64 122(3) . .
C62 N4 C64 101(2) . .
C1 O1 C6 113.8(6) . .
C11 O2 C3 120.2(6) . .
C18 O3 C4 117.0(6) . .
C25 O4 C5 118.5(6) . .
C32 O5 C8 119.2(7) . .
C39 O6 C9 117.7(6) . .
C46 O7 C10 118.4(6) . .
C17 O8 Cd1 89.8(4) . .
C17 O9 Cd2 148.0(5) . .
C17 O9 Cd1 97.4(4) . .
Cd2 O9 Cd1 99.38(17) . .
C24 O10 Cd2 128.4(5) . 3_667
C24 O10 Cd3 99.2(6) . 3_667
Cd2 O10 Cd3 94.62(18) 3_667 3_667
C24 O11 Cd3 86.1(6) . 3_667
C31 O12 Cd1 108.2(4) . 4_565
C31 O13 Cd2 130.5(5) . 4_565
C38 O14 Cd2 132.5(6) . .
C38 O15 Cd3 130.7(6) . .
C45 O16 Cd2 138.1(5) . 3_567
C45 O17 Cd1 123.7(5) . 3_567
C52 O18 Cd2 158.3(6) . 4_565
C52 O18 Cd3 87.5(5) . 4_565
Cd2 O18 Cd3 90.51(18) 4_565 4_565
C52 O19 Cd3 95.9(4) . 4_565
C53 O20 Cd1 122.6(6) . .
C56 O21 Cd3 132.0(12) . .
O1 C1 C2 108.6(6) . .
O1 C1 H1A 110.0 . .
C2 C1 H1A 110.0 . .
O1 C1 H1B 110.0 . .
C2 C1 H1B 110.0 . .
H1A C1 H1B 108.4 . .
C3 C2 C5 107.1(6) . .
C3 C2 C1 111.1(5) . .
C5 C2 C1 109.9(6) . .
C3 C2 C4 110.3(6) . .
C5 C2 C4 110.5(5) . .
C1 C2 C4 107.9(6) . .
O2 C3 C2 106.8(6) . .
O2 C3 H3A 110.4 . .
C2 C3 H3A 110.4 . .
O2 C3 H3B 110.4 . .
C2 C3 H3B 110.4 . .
H3A C3 H3B 108.6 . .
O3 C4 C2 109.2(6) . .
O3 C4 H4A 109.8 . .
C2 C4 H4A 109.8 . .
O3 C4 H4B 109.8 . .
C2 C4 H4B 109.8 . .
H4A C4 H4B 108.3 . .
O4 C5 C2 106.6(6) . .
O4 C5 H5A 110.4 . .
C2 C5 H5A 110.4 . .
O4 C5 H5B 110.4 . .
C2 C5 H5B 110.4 . .
H5A C5 H5B 108.6 . .
O1 C6 C7 108.0(7) . .
O1 C6 H6A 110.1 . .
C7 C6 H6A 110.1 . .
O1 C6 H6B 110.1 . .
C7 C6 H6B 110.1 . .
H6A C6 H6B 108.4 . .
C10 C7 C6 110.9(6) . .
C10 C7 C8 107.9(6) . .
C6 C7 C8 109.9(6) . .
C10 C7 C9 110.6(6) . .
C6 C7 C9 107.2(6) . .
C8 C7 C9 110.3(6) . .
O5 C8 C7 107.4(7) . .
O5 C8 H8A 110.2 . .
C7 C8 H8A 110.2 . .
O5 C8 H8B 110.2 . .
C7 C8 H8B 110.2 . .
H8A C8 H8B 108.5 . .
O6 C9 C7 108.4(6) . .
O6 C9 H9A 110.0 . .
C7 C9 H9A 110.0 . .
O6 C9 H9B 110.0 . .
C7 C9 H9B 110.0 . .
H9A C9 H9B 108.4 . .
O7 C10 C7 107.3(7) . .
O7 C10 H10A 110.2 . .
C7 C10 H10A 110.2 . .
O7 C10 H10B 110.2 . .
C7 C10 H10B 110.2 . .
H10A C10 H10B 108.5 . .
O2 C11 C12 114.9(7) . .
O2 C11 C16 125.8(7) . .
C12 C11 C16 119.3(7) . .
C11 C12 C13 120.3(8) . .
C11 C12 H12A 119.9 . .
C13 C12 H12A 119.9 . .
C14 C13 C12 121.2(8) . .
C14 C13 H13A 119.4 . .
C12 C13 H13A 119.4 . .
C13 C14 C15 117.6(7) . .
C13 C14 C17 120.4(7) . .
C15 C14 C17 121.9(6) . .
C16 C15 C14 121.5(7) . .
C16 C15 H15A 119.2 . .
C14 C15 H15A 119.2 . .
C15 C16 C11 120.0(7) . .
C15 C16 H16A 120.0 . .
C11 C16 H16A 120.0 . .
O8 C17 O9 119.9(6) . .
O8 C17 C14 120.6(6) . .
O9 C17 C14 119.5(6) . .
O3 C18 C19 125.3(7) . .
O3 C18 C23 115.5(7) . .
C19 C18 C23 119.2(7) . .
C18 C19 C20 119.9(8) . .
C18 C19 H19A 120.0 . .
C20 C19 H19A 120.0 . .
C19 C20 C21 121.4(8) . .
C19 C20 H20A 119.3 . .
C21 C20 H20A 119.3 . .
C22 C21 C20 118.0(7) . .
C22 C21 C24 121.1(7) . .
C20 C21 C24 120.8(8) . .
C23 C22 C21 120.7(7) . .
C23 C22 H22A 119.6 . .
C21 C22 H22A 119.6 . .
C22 C23 C18 120.6(8) . .
C22 C23 H23A 119.7 . .
C18 C23 H23A 119.7 . .
O11 C24 O10 121.5(8) . .
O11 C24 C21 118.9(8) . .
O10 C24 C21 119.3(9) . .
O4 C25 C26 124.1(6) . .
O4 C25 C30 115.7(7) . .
C26 C25 C30 120.2(6) . .
C27 C26 C25 119.2(7) . .
C27 C26 H26A 120.4 . .
C25 C26 H26A 120.4 . .
C28 C27 C26 121.1(7) . .
C28 C27 H27A 119.5 . .
C26 C27 H27A 119.5 . .
C27 C28 C29 118.7(7) . .
C27 C28 C31 120.0(7) . .
C29 C28 C31 121.1(6) . .
C30 C29 C28 121.2(7) . .
C30 C29 H29A 119.4 . .
C28 C29 H29A 119.4 . .
C29 C30 C25 119.6(7) . .
C29 C30 H30A 120.2 . .
C25 C30 H30A 120.2 . .
O12 C31 O13 123.9(7) . .
O12 C31 C28 117.9(6) . .
O13 C31 C28 118.2(7) . .
O5 C32 C37 123.6(8) . .
O5 C32 C33 116.3(9) . .
C37 C32 C33 120.0(8) . .
C34 C33 C32 120.4(9) . .
C34 C33 H33A 119.8 . .
C32 C33 H33A 119.8 . .
C33 C34 C35 121.9(9) . .
C33 C34 H34A 119.0 . .
C35 C34 H34A 119.0 . .
C34 C35 C36 118.0(8) . .
C34 C35 C38 121.0(8) . .
C36 C35 C38 121.0(9) . .
C35 C36 C37 120.7(10) . .
C35 C36 H36A 119.6 . .
C37 C36 H36A 119.6 . .
C32 C37 C36 118.9(9) . .
C32 C37 H37A 120.5 . .
C36 C37 H37A 120.5 . .
O14 C38 O15 126.3(8) . .
O14 C38 C35 117.4(9) . .
O15 C38 C35 116.4(8) . .
C40 C39 C44 120.1(7) . .
C40 C39 O6 115.5(7) . .
C44 C39 O6 124.4(7) . .
C39 C40 C41 120.3(8) . .
C39 C40 H40A 119.9 . .
C41 C40 H40A 119.9 . .
C40 C41 C42 121.4(8) . .
C40 C41 H41A 119.3 . .
C42 C41 H41A 119.3 . .
C43 C42 C41 116.9(7) . .
C43 C42 C45 120.3(7) . .
C41 C42 C45 122.8(7) . .
C44 C43 C42 122.0(8) . .
C44 C43 H43A 119.0 . .
C42 C43 H43A 119.0 . .
C43 C44 C39 119.2(8) . .
C43 C44 H44A 120.4 . .
C39 C44 H44A 120.4 . .
O16 C45 O17 125.8(7) . .
O16 C45 C42 117.3(7) . .
O17 C45 C42 116.9(7) . .
C51 C46 O7 124.4(8) . .
C51 C46 C47 121.0(7) . .
O7 C46 C47 114.6(7) . .
C48 C47 C46 118.3(8) . .
C48 C47 H47A 120.8 . .
C46 C47 H47A 120.8 . .
C49 C48 C47 121.2(8) . .
C49 C48 H48A 119.4 . .
C47 C48 H48A 119.4 . .
C48 C49 C50 120.3(7) . .
C48 C49 C52 120.3(7) . .
C50 C49 C52 119.4(6) . .
C49 C50 C51 119.0(7) . .
C49 C50 H50A 120.5 . .
C51 C50 H50A 120.5 . .
C46 C51 C50 120.2(8) . .
C46 C51 H51A 119.9 . .
C50 C51 H51A 119.9 . .
O18 C52 O19 122.8(7) . .
O18 C52 C49 118.9(7) . .
O19 C52 C49 118.1(6) . .
O18 C52 Cd3 65.8(4) . 4_565
O19 C52 Cd3 57.1(4) . 4_565
C49 C52 Cd3 173.0(5) . 4_565
O20 C53 N1 126.1(11) . .
O20 C53 H53A 117.0 . .
N1 C53 H53A 117.0 . .
N1 C54 H54A 109.5 . .
N1 C54 H54B 109.5 . .
H54A C54 H54B 109.5 . .
N1 C54 H54C 109.5 . .
H54A C54 H54C 109.5 . .
H54B C54 H54C 109.5 . .
N1 C55 H55A 109.5 . .
N1 C55 H55B 109.5 . .
H55A C55 H55B 109.5 . .
N1 C55 H55C 109.5 . .
H55A C55 H55C 109.5 . .
H55B C55 H55C 109.5 . .
O21 C56 N2 120.9(19) . .
O21 C56 H56A 119.5 . .
N2 C56 H56A 119.5 . .
N2 C57 H57A 109.5 . .
N2 C57 H57B 109.5 . .
H57A C57 H57B 109.5 . .
N2 C57 H57C 109.5 . .
H57A C57 H57C 109.5 . .
H57B C57 H57C 109.5 . .
N2 C58 H58A 109.5 . .
N2 C58 H58B 109.5 . .
H58A C58 H58B 109.5 . .
N2 C58 H58C 109.5 . .
H58A C58 H58C 109.5 . .
H58B C58 H58C 109.5 . .
O22 C59 N3 121.8(13) . .
N4 C62 O23 92(2) . .
N5 C66 O24 175(7) . .
N5 C66 C65 81(5) . .
O24 C66 C65 95(4) . .

loop_
_geom_bond_atom_site_label_1
_geom_bond_atom_site_label_2
_geom_bond_distance
_geom_bond_site_symmetry_2
Cd1 O12 2.247(5) 4_566
Cd1 O17 2.250(5) 3_567
Cd1 O2W 2.274(5) .
Cd1 O20 2.303(6) .
Cd1 O9 2.345(5) .
Cd1 O8 2.517(5) .
Cd2 O14 2.210(5) .
Cd2 O16 2.220(5) 3_567
Cd2 O13 2.245(5) 4_566
Cd2 O9 2.315(5) .
Cd2 O10 2.325(5) 3_667
Cd2 O18 2.329(6) 4_566
Cd2 Cd3 3.4261(11) .
Cd3 O15 2.207(7) .
Cd3 O1W 2.228(8) .
Cd3 O19 2.303(5) 4_566
Cd3 O10 2.336(6) 3_667
Cd3 O21 2.427(12) .
Cd3 O18 2.492(6) 4_566
Cd3 O11 2.634(7) 3_667
Cd3 C52 2.729(7) 4_566
N1 C53 1.339(12) .
N1 C55 1.448(17) .
N1 C54 1.503(18) .
N2 C56 1.295(19) .
N2 C58 1.36(2) .
N2 C57 1.47(2) .
N3 C59 1.349(13) .
N3 C61 1.478(16) .
N3 C60 1.495(16) .
N4 C63 1.33(3) .
N4 C62 1.42(3) .
N4 C64 1.45(4) .
N5 C66 1.31(8) .
O1 C1 1.404(8) .
O1 C6 1.410(9) .
O2 C11 1.367(8) .
O2 C3 1.420(9) .
O3 C18 1.357(9) .
O3 C4 1.415(8) .
O4 C25 1.379(8) .
O4 C5 1.424(8) .
O5 C32 1.353(10) .
O5 C8 1.431(10) .
O6 C39 1.388(9) .
O6 C9 1.426(9) .
O7 C46 1.377(9) .
O7 C10 1.428(10) .
O8 C17 1.244(8) .
O9 C17 1.263(8) .
O10 C24 1.286(11) .
O10 Cd2 2.325(5) 3_667
O10 Cd3 2.336(6) 3_667
O11 C24 1.255(12) .
O11 Cd3 2.634(7) 3_667
O12 C31 1.258(9) .
O12 Cd1 2.247(5) 4_565
O13 C31 1.262(9) .
O13 Cd2 2.245(5) 4_565
O14 C38 1.232(10) .
O15 C38 1.252(11) .
O16 C45 1.248(9) .
O16 Cd2 2.220(5) 3_567
O17 C45 1.265(9) .
O17 Cd1 2.250(5) 3_567
O18 C52 1.227(9) .
O18 Cd2 2.329(5) 4_565
O18 Cd3 2.492(6) 4_565
O19 C52 1.249(9) .
O19 Cd3 2.303(5) 4_565
O20 C53 1.206(12) .
O21 C56 1.231(18) .
O22 C59 1.239(15) .
O23 C62 1.51(3) .
O24 C66 1.57(7) .
C1 C2 1.526(9) .
C1 H1A 0.9700 .
C1 H1B 0.9700 .
C2 C3 1.524(9) .
C2 C5 1.526(9) .
C2 C4 1.526(9) .
C3 H3A 0.9700 .
C3 H3B 0.9700 .
C4 H4A 0.9700 .
C4 H4B 0.9700 .
C5 H5A 0.9700 .
C5 H5B 0.9700 .
C6 C7 1.529(11) .
C6 H6A 0.9700 .
C6 H6B 0.9700 .
C7 C10 1.524(11) .
C7 C8 1.534(11) .
C7 C9 1.535(10) .
C8 H8A 0.9700 .
C8 H8B 0.9700 .
C9 H9A 0.9700 .
C9 H9B 0.9700 .
C10 H10A 0.9700 .
C10 H10B 0.9700 .
C11 C12 1.375(11) .
C11 C16 1.386(11) .
C12 C13 1.388(11) .
C12 H12A 0.9300 .
C13 C14 1.382(11) .
C13 H13A 0.9300 .
C14 C15 1.393(10) .
C14 C17 1.482(10) .
C15 C16 1.376(10) .
C15 H15A 0.9300 .
C16 H16A 0.9300 .
C18 C19 1.374(11) .
C18 C23 1.405(11) .
C19 C20 1.389(11) .
C19 H19A 0.9300 .
C20 C21 1.398(11) .
C20 H20A 0.9300 .
C21 C22 1.393(12) .
C21 C24 1.469(11) .
C22 C23 1.377(11) .
C22 H22A 0.9300 .
C23 H23A 0.9300 .
C25 C26 1.383(11) .
C25 C30 1.384(10) .
C26 C27 1.382(10) .
C26 H26A 0.9300 .
C27 C28 1.379(10) .
C27 H27A 0.9300 .
C28 C29 1.380(11) .
C28 C31 1.497(10) .
C29 C30 1.369(10) .
C29 H29A 0.9300 .
C30 H30A 0.9300 .
C32 C37 1.358(14) .
C32 C33 1.386(13) .
C33 C34 1.375(13) .
C33 H33A 0.9300 .
C34 C35 1.376(13) .
C34 H34A 0.9300 .
C35 C36 1.380(13) .
C35 C38 1.500(11) .
C36 C37 1.442(13) .
C36 H36A 0.9300 .
C37 H37A 0.9300 .
C39 C40 1.363(12) .
C39 C44 1.375(12) .
C40 C41 1.364(11) .
C40 H40A 0.9300 .
C41 C42 1.389(11) .
C41 H41A 0.9300 .
C42 C43 1.387(11) .
C42 C45 1.500(10) .
C43 C44 1.367(11) .
C43 H43A 0.9300 .
C44 H44A 0.9300 .
C46 C51 1.363(12) .
C46 C47 1.404(12) .
C47 C48 1.385(11) .
C47 H47A 0.9300 .
C48 C49 1.371(10) .
C48 H48A 0.9300 .
C49 C50 1.391(11) .
C49 C52 1.518(10) .
C50 C51 1.403(10) .
C50 H50A 0.9300 .
C51 H51A 0.9300 .
C52 Cd3 2.729(7) 4_565
C53 H53A 0.9300 .
C54 H54A 0.9600 .
C54 H54B 0.9600 .
C54 H54C 0.9600 .
C55 H55A 0.9600 .
C55 H55B 0.9600 .
C55 H55C 0.9600 .
C56 H56A 0.9300 .
C57 H57A 0.9600 .
C57 H57B 0.9600 .
C57 H57C 0.9600 .
C58 H58A 0.9600 .
C58 H58B 0.9600 .
C58 H58C 0.9600 .
C65 C66 1.76(6) .
